data_7207826
loop_
_publ_author_name
'Cindri\'c, Marina'
'Uzelac, Marina'
'Cin\<ci\'c, Dominik'
'Halasz, Ivan'
'Pavlovi\'c, Gordana'
'Hrenar, Tomica'
'\'Curi\'c, Manda'
'Kova\<cevi\'c, Davor'

_publ_section_title
;
 Three routes to nickel(ii) salicylaldehyde 4-phenyl and
 4-methylthiosemicarbazonato complexes: mechanochemical, electrochemical
 and conventional approach
;
_journal_issue 9
_journal_name_full CrystEngComm
_journal_page_first 3039
_journal_paper_doi 10.1039/c2ce06611d
_journal_volume 14
_journal_year 2012
_chemical_formula_moiety 'C18 H20 N6 Ni O2 S2'
_chemical_formula_sum 'C18 H20 N6 Ni O2 S2'
_chemical_formula_weight 475.23
_space_group_IT_number 60
_symmetry_cell_setting orthorhombic
_symmetry_space_group_name_Hall '-P 2n 2ab'
_symmetry_space_group_name_H-M 'P b c n'
_cell_angle_alpha 90
_cell_angle_beta 90
_cell_angle_gamma 90
_cell_formula_units_Z 4
_cell_length_a 19.7898(10)
_cell_length_b 8.36585(34)
_cell_length_c 11.79716(41)
_cell_measurement_temperature 293
_cell_volume 1953.12(14)
_computing_cell_refinement TOPAS
_computing_data_collection Bruker
_computing_data_reduction None
_computing_structure_refinement TOPAS
_computing_structure_solution 'simulated annealing in TOPAS'
_diffrn_ambient_temperature 293
_diffrn_measurement_device_type 'Bruker D8 Advance in Debye-Scherrer geometry'
_diffrn_radiation_type 'Cu K\a_1'
_diffrn_radiation_wavelength 1.54059
_exptl_crystal_colour green
_exptl_crystal_density_diffrn 1.616
_exptl_crystal_description 'microcrystalline powder'
_pd_proc_ls_prof_R_factor 0.0318
_pd_proc_ls_prof_wR_factor 0.0411
_refine_ls_hydrogen_treatment refall
_refine_ls_number_parameters 100
_refine_ls_R_Fsqd_factor 0.0186
_refine_ls_shift/su_max <0.01
_cod_data_source_file c2ce06611d.txt
_cod_data_source_block methyl
_cod_original_sg_symbol_H-M Pbcn
_cod_database_code 7207826

loop_
_symmetry_equiv_pos_as_xyz
'-x, -y, -z'
'-x, y, -z+1/2'
'-x+1/2, -y+1/2, z+1/2'
'-x+1/2, y+1/2, z'
'x, -y, z+1/2'
'x, y, z'
'x+1/2, -y+1/2, -z'
'x+1/2, y+1/2, -z+1/2'

loop_
_atom_site_label
_atom_site_type_symbol
_atom_site_symmetry_multiplicity
_atom_site_fract_x
_atom_site_fract_y
_atom_site_fract_z
_atom_site_occupancy
_atom_site_B_iso_or_equiv
Ni1 Ni 4 0 0.07689(42) -0.25 1 3.10(12)
S1 S 8 -0.06245(16) 0.27727(37) -0.14782(27) 1 3.10(12)
O1 O 8 0.06353(24) 0.90024(67) -0.30210(41) 1 3.10(12)
N1 N 8 0.06257(21) 0.08192(76) -0.11244(36) 1 3.10(12)
N2 N 8 0.04163(11) 0.15485(31) -0.01359(27) 1 3.10(12)
N3 N 8 -0.04201(14) 0.32410(34) 0.06880(29) 1 3.10(12)
H3n H 8 -0.02253(98) 0.3080(15) 0.1343(11) 1 3.10(12)
C1 C 8 0.12710(16) 0.85915(61) -0.27144(37) 1 3.10(12)
C2 C 8 0.15648(18) 0.91522(39) -0.17197(24) 1 3.10(12)
C3 C 8 0.22667(19) 0.89106(75) -0.14555(33) 1 3.10(12)
H3 H 8 0.2496(10) 0.9368(26) -0.0812(16) 1 3.10(12)
C4 C 8 0.26586(19) 0.80637(67) -0.21865(39) 1 3.10(12)
H4 H 8 0.31315(95) 0.7902(22) -0.2013(16) 1 3.10(12)
C5 C 8 0.23480(23) 0.73822(86) -0.31610(42) 1 3.10(12)
H5 H 8 0.26597(84) 0.6829(27) -0.3690(12) 1 3.10(12)
C6 C 8 0.16498(21) 0.7581(10) -0.33880(44) 1 3.10(12)
H6 H 8 0.14424(69) 0.7113(19) -0.4062(17) 1 3.10(12)
C7 C 8 0.11699(17) 0.00454(55) -0.09487(37) 1 3.10(12)
H7 H 8 0.13919(66) 0.0256(27) -0.0333(15) 1 3.10(12)
C8 C 8 -0.01324(14) 0.24020(37) -0.02549(25) 1 3.10(12)
C9 C 8 -0.08968(15) 0.43884(33) 0.07746(24) 1 3.10(12)
H9a H 8 -0.08330(76) 0.4939(21) 0.1470(11) 1 3.10(12)
H9b H 8 -0.08401(68) 0.5093(20) 0.0188(16) 1 3.10(12)
H9c H 8 -0.13321(66) 0.3957(22) 0.0750(14) 1 3.10(12)
H2 H 8 0.06638(73) 0.1540(16) 0.0595(14) 1 3.10(12)
